data_1518978
loop_
_publ_author_name
'Malcolm H. Chisholm'
'Christopher B. Durr'
'Thomas F. Spilker'
'Philip J. Young'

_publ_section_title
;
 Molecular ordering by halide-halide interactions in dimolybdenum
 p-halobenzoates
;
_journal_name_full 'Inorganica Chimica Acta'
_journal_page_first 300
_journal_page_last 307
_journal_volume 424
_journal_year 2015
_chemical_compound_source 'synthesis as described'
_chemical_formula_moiety 'C28 H16 Cl4 Mo2 O8, 2(C4 H8 O)'
_chemical_formula_sum 'C36 H32 Cl4 Mo2 O10'
_chemical_formula_weight 958.29
_chemical_name_common '[Mo2(O2C-Ph-p-Cl)4],2(THF)'
_space_group_crystal_system triclinic
_space_group_IT_number 2
_space_group_name_Hall '-P 1'
_space_group_name_H-M_alt 'P -1'
_symmetry_cell_setting triclinic
_symmetry_Int_Tables_number 2
_symmetry_space_group_name_Hall '-P 1'
_symmetry_space_group_name_H-M 'P -1'
_atom_sites_solution_hydrogens geom
_cell_angle_alpha 95.5760(10)
_cell_angle_beta 99.1280(10)
_cell_angle_gamma 100.3770(10)
_cell_formula_units_Z 1
_cell_length_a 6.74730(10)
_cell_length_b 11.6194(2)
_cell_length_c 12.1291(3)
_cell_measurement_reflns_used 4193
_cell_measurement_temperature 150(2)
_cell_measurement_theta_max 27.485
_cell_measurement_theta_min 1.018
_cell_measurement_wavelength 0.71073
_cell_volume 915.74(3)
_computing_cell_refinement 'HKL Scalepack (Otwinowski & Minor 1997)'
_computing_data_collection 'Collect (Bruker AXS BV, 1997-2004)'
_computing_data_reduction 'HKL Denzo and Scalepack (Otwinowski & Minor 1997)'
_computing_molecular_graphics 'Ortep-3 for Windows (Farrugia, 1997)'
_computing_publication_material 'WinGX publication routines (Farrugia, 1999)'
_computing_structure_refinement 'SHELXL-2012 (Sheldrick, 2012)'
_diffrn_ambient_temperature 150(2)
_diffrn_detector 'CCD plate'
_diffrn_detector_area_resol_mean 9
_diffrn_measured_fraction_theta_full 1
_diffrn_measured_fraction_theta_max 0.999
_diffrn_measurement_device '95mm CCD camera on \k-goniostat'
_diffrn_measurement_device_type KappaCCD
_diffrn_measurement_method CCD
_diffrn_orient_matrix_type 'by Bruker AXS Collect from scalepack cell'
_diffrn_orient_matrix_UB_11 -0.0288944
_diffrn_orient_matrix_UB_12 -0.0438147
_diffrn_orient_matrix_UB_13 -0.0777916
_diffrn_orient_matrix_UB_21 -0.1420469
_diffrn_orient_matrix_UB_22 -0.0339416
_diffrn_orient_matrix_UB_23 0.0101511
_diffrn_orient_matrix_UB_31 -0.0494907
_diffrn_orient_matrix_UB_32 0.0686581
_diffrn_orient_matrix_UB_33 -0.0306135
_diffrn_radiation_monochromator 'horizonally mounted graphite crystal'
_diffrn_radiation_probe x-ray
_diffrn_radiation_type MoK\a
_diffrn_radiation_wavelength 0.71073
_diffrn_reflns_av_R_equivalents 0.030
_diffrn_reflns_Laue_measured_fraction_full 1
_diffrn_reflns_Laue_measured_fraction_max 0.999
_diffrn_reflns_limit_h_max 8
_diffrn_reflns_limit_h_min -8
_diffrn_reflns_limit_k_max 15
_diffrn_reflns_limit_k_min -15
_diffrn_reflns_limit_l_max 15
_diffrn_reflns_limit_l_min -15
_diffrn_reflns_number 8216
_diffrn_reflns_point_group_measured_fraction_max 0.999
_diffrn_reflns_theta_full 25.242
_diffrn_reflns_theta_max 27.472
_diffrn_reflns_theta_min 1.715
_diffrn_source 'Enraf Nonius FR590'
_exptl_absorpt_coefficient_mu 1.034
_exptl_absorpt_correction_T_max 0.883
_exptl_absorpt_correction_T_min 0.785
_exptl_absorpt_correction_type multi-scan
_exptl_absorpt_process_details 'HKL Scalepack (Otwinowski & Minor, 1997)'
_exptl_crystal_colour orange
_exptl_crystal_density_diffrn 1.738
_exptl_crystal_density_method 'not measured'
_exptl_crystal_description rod
_exptl_crystal_F_000 480
_exptl_crystal_size_max 0.27
_exptl_crystal_size_mid 0.12
_exptl_crystal_size_min 0.12
_refine_diff_density_max 0.851
_refine_diff_density_min -1.032
_refine_diff_density_rms 0.245
_refine_ls_extinction_method none
_refine_ls_goodness_of_fit_ref 1.276
_refine_ls_hydrogen_treatment constr
_refine_ls_matrix_type full
_refine_ls_number_parameters 235
_refine_ls_number_reflns 4201
_refine_ls_number_restraints 0
_refine_ls_restrained_S_all 1.276
_refine_ls_R_factor_all 0.0367
_refine_ls_R_factor_gt 0.0274
_refine_ls_shift/su_max 0.002
_refine_ls_shift/su_mean 0
_refine_ls_structure_factor_coef Fsqd
_refine_ls_weighting_details
;
 w=1/[\s^2^(Fo^2^)+(0.0541P)^2^+0.0403P]
 where P=(Fo^2^+2Fc^2^)/3
;
_refine_ls_weighting_scheme calc
_refine_ls_wR_factor_gt 0.0729
_refine_ls_wR_factor_ref 0.096
_reflns_number_gt 3689
_reflns_number_total 4201
_reflns_threshold_expression 'I > 2\s(I)'
_cod_data_source_file ICA-2015-424-300-307-6.cif
_cod_data_source_block cbd044
_cod_original_sg_symbol_H-M P-1
_cod_database_code 1518978

loop_
_space_group_symop_operation_xyz
'x, y, z'
'-x, -y, -z'

loop_
_atom_site_label
_atom_site_type_symbol
_atom_site_fract_x
_atom_site_fract_y
_atom_site_fract_z
_atom_site_U_iso_or_equiv
_atom_site_adp_type
_atom_site_occupancy
_atom_site_calc_flag
_atom_site_disorder_assembly
_atom_site_disorder_group
C1A C -0.0450(4) 0.2307(2) 0.5110(2) 0.0300(6) Uani 1 d . .
H1A1 H -0.0097 0.1928 0.4421 0.036 Uiso 1 calc . .
H1A2 H -0.1263 0.2907 0.49 0.036 Uiso 1 calc . .
C2A C -0.1644(4) 0.1390(3) 0.5706(3) 0.0347(7) Uani 1 d . .
H2A1 H -0.2394 0.0695 0.5168 0.042 Uiso 1 calc . .
H2A2 H -0.263 0.1729 0.6096 0.042 Uiso 1 calc . .
C3A C 0.0034(4) 0.1060(3) 0.6548(3) 0.0398(8) Uani 1 d . .
H3A1 H -0.0244 0.118 0.7324 0.048 Uiso 1 calc . .
H3A2 H 0.0129 0.0225 0.6364 0.048 Uiso 1 calc . .
C4A C 0.1992(4) 0.1879(2) 0.6435(3) 0.0322(7) Uani 1 d . .
H4A1 H 0.2851 0.2174 0.7184 0.039 Uiso 1 calc . .
H4A2 H 0.279 0.1464 0.5968 0.039 Uiso 1 calc . .
O5 O 0.1352(3) 0.28301(15) 0.59047(15) 0.0224(4) Uani 1 d . .
C1 C 0.2571(4) 0.5587(2) 0.3201(2) 0.0180(5) Uani 1 d . .
C2 C 0.1312(4) 0.5885(2) 0.2190(2) 0.0182(5) Uani 1 d . .
C3 C -0.0812(4) 0.5509(2) 0.1968(2) 0.0212(5) Uani 1 d . .
H3 H -0.1468 0.507 0.2477 0.025 Uiso 1 calc . .
C4 C -0.1963(4) 0.5769(2) 0.1020(2) 0.0245(6) Uani 1 d . .
H4 H -0.3411 0.5521 0.0877 0.029 Uiso 1 calc . .
C5 C -0.0999(4) 0.6396(2) 0.0273(2) 0.0233(6) Uani 1 d . .
C6 C 0.1106(4) 0.6785(2) 0.0485(2) 0.0251(6) Uani 1 d . .
H6 H 0.1753 0.7228 -0.0024 0.03 Uiso 1 calc . .
C7 C 0.2250(4) 0.6526(2) 0.1434(2) 0.0226(5) Uani 1 d . .
H7 H 0.3695 0.6786 0.1578 0.027 Uiso 1 calc . .
C8 C 0.5408(4) 0.3102(2) 0.3604(2) 0.0180(5) Uani 1 d . .
C9 C 0.5689(4) 0.2067(2) 0.2868(2) 0.0201(5) Uani 1 d . .
C10 C 0.4260(4) 0.1009(2) 0.2707(2) 0.0265(6) Uani 1 d . .
H10 H 0.308 0.0959 0.305 0.032 Uiso 1 calc . .
C11 C 0.4553(4) 0.0036(2) 0.2053(2) 0.0296(6) Uani 1 d . .
H11 H 0.3577 -0.0684 0.1941 0.036 Uiso 1 calc . .
C12 C 0.6280(4) 0.0118(2) 0.1562(2) 0.0247(6) Uani 1 d . .
C13 C 0.7728(4) 0.1155(2) 0.1719(2) 0.0252(6) Uani 1 d . .
H13 H 0.892 0.1193 0.1388 0.03 Uiso 1 calc . .
C14 C 0.7421(4) 0.2132(2) 0.2362(2) 0.0226(5) Uani 1 d . .
H14 H 0.8392 0.2853 0.2461 0.027 Uiso 1 calc . .
Cl1 Cl -0.24607(11) 0.67023(6) -0.09456(6) 0.03335(18) Uani 1 d . .
Cl2 Cl 0.66243(12) -0.10986(6) 0.07129(6) 0.03390(18) Uani 1 d . .
Mo1 Mo 0.36841(3) 0.45004(2) 0.52158(2) 0.01604(9) Uani 1 d . .
O1 O 0.3919(2) 0.29922(14) 0.41439(14) 0.0182(4) Uani 1 d . .
O2 O 0.1716(2) 0.49394(15) 0.38522(14) 0.0178(4) Uani 1 d . .
O3 O 0.3304(2) 0.59357(15) 0.63024(14) 0.0181(4) Uani 1 d . .
O4 O 0.5506(2) 0.40062(15) 0.66111(14) 0.0177(4) Uani 1 d . .

loop_
_atom_site_aniso_label
_atom_site_aniso_U_11
_atom_site_aniso_U_22
_atom_site_aniso_U_33
_atom_site_aniso_U_23
_atom_site_aniso_U_13
_atom_site_aniso_U_12
C1A 0.0264(14) 0.0264(15) 0.0334(16) 0.0050(12) -0.0035(12) 0.0021(11)
C2A 0.0251(14) 0.0309(16) 0.0447(19) 0.0067(13) 0.0041(13) -0.0028(12)
C3A 0.0288(15) 0.0355(17) 0.053(2) 0.0222(15) 0.0021(14) -0.0035(13)
C4A 0.0262(14) 0.0265(15) 0.0440(18) 0.0203(13) 0.0012(12) 0.0017(12)
O5 0.0229(9) 0.0192(9) 0.0235(10) 0.0070(7) -0.0001(7) 0.0012(7)
C1 0.0229(12) 0.0157(12) 0.0159(12) 0.0031(9) 0.0038(10) 0.0043(10)
C2 0.0213(12) 0.0174(12) 0.0162(12) 0.0025(9) 0.0028(9) 0.0044(10)
C3 0.0235(13) 0.0206(13) 0.0191(13) 0.0032(10) 0.0036(10) 0.0030(10)
C4 0.0211(13) 0.0268(14) 0.0237(14) 0.0002(11) -0.0008(10) 0.0056(11)
C5 0.0323(14) 0.0229(14) 0.0155(13) 0.0017(10) -0.0007(10) 0.0121(11)
C6 0.0335(14) 0.0236(14) 0.0199(13) 0.0095(11) 0.0058(11) 0.0061(11)
C7 0.0241(13) 0.0211(13) 0.0225(13) 0.0059(10) 0.0028(10) 0.0035(10)
C8 0.0205(12) 0.0193(12) 0.0147(12) 0.0063(9) 0.0010(9) 0.0047(10)
C9 0.0227(12) 0.0196(13) 0.0181(13) 0.0073(10) 0.0024(10) 0.0035(10)
C10 0.0276(14) 0.0235(14) 0.0278(15) 0.0022(11) 0.0068(11) 0.0026(11)
C11 0.0353(15) 0.0208(14) 0.0312(16) 0.0035(11) 0.0078(12) -0.0002(12)
C12 0.0367(15) 0.0221(14) 0.0173(13) 0.0047(10) 0.0044(11) 0.0104(12)
C13 0.0283(14) 0.0286(15) 0.0229(14) 0.0077(11) 0.0091(11) 0.0106(11)
C14 0.0278(13) 0.0210(13) 0.0199(13) 0.0064(10) 0.0048(10) 0.0053(11)
Cl1 0.0447(4) 0.0352(4) 0.0203(3) 0.0033(3) -0.0059(3) 0.0188(3)
Cl2 0.0519(4) 0.0257(4) 0.0266(4) 0.0006(3) 0.0084(3) 0.0147(3)
Mo1 0.01678(13) 0.01526(13) 0.01604(14) 0.00539(9) 0.00317(9) 0.00109(9)
O1 0.0176(8) 0.0162(9) 0.0206(9) 0.0052(7) 0.0055(7) 0.0001(7)
O2 0.0164(8) 0.0191(9) 0.0175(9) 0.0068(7) 0.0030(7) 0.0003(7)
O3 0.0187(8) 0.0176(9) 0.0181(9) 0.0046(7) 0.0051(7) 0.0011(7)
O4 0.0164(8) 0.0184(9) 0.0177(9) 0.0075(7) 0.0023(7) -0.0003(7)

loop_
_atom_type_symbol
_atom_type_description
_atom_type_scat_dispersion_real
_atom_type_scat_dispersion_imag
_atom_type_scat_source
C C 0.0033 0.0016 'International Tables Vol C Tables 4.2.6.8 and 6.1.1.4'
H H 0 0 'International Tables Vol C Tables 4.2.6.8 and 6.1.1.4'
Cl Cl 0.1484 0.1585 'International Tables Vol C Tables 4.2.6.8 and 6.1.1.4'
Mo Mo -1.6832 0.6857 'International Tables Vol C Tables 4.2.6.8 and 6.1.1.4'
O O 0.0106 0.006 'International Tables Vol C Tables 4.2.6.8 and 6.1.1.4'

loop_
_geom_angle_atom_site_label_1
_geom_angle_atom_site_label_2
_geom_angle_atom_site_label_3
_geom_angle
_geom_angle_site_symmetry_1
_geom_angle_site_symmetry_3
O5 C1A C2A 105.2(2) . .
O5 C1A H1A1 110.7 . .
C2A C1A H1A1 110.7 . .
O5 C1A H1A2 110.7 . .
C2A C1A H1A2 110.7 . .
H1A1 C1A H1A2 108.8 . .
C1A C2A C3A 103.1(2) . .
C1A C2A H2A1 111.1 . .
C3A C2A H2A1 111.1 . .
C1A C2A H2A2 111.1 . .
C3A C2A H2A2 111.1 . .
H2A1 C2A H2A2 109.1 . .
C4A C3A C2A 105.0(2) . .
C4A C3A H3A1 110.8 . .
C2A C3A H3A1 110.8 . .
C4A C3A H3A2 110.8 . .
C2A C3A H3A2 110.8 . .
H3A1 C3A H3A2 108.8 . .
O5 C4A C3A 105.5(2) . .
O5 C4A H4A1 110.6 . .
C3A C4A H4A1 110.6 . .
O5 C4A H4A2 110.6 . .
C3A C4A H4A2 110.6 . .
H4A1 C4A H4A2 108.8 . .
C1A O5 C4A 105.5(2) . .
O4 C1 O2 122.0(2) 2_666 .
O4 C1 C2 118.3(2) 2_666 .
O2 C1 C2 119.8(2) . .
C7 C2 C3 119.0(2) . .
C7 C2 C1 120.1(2) . .
C3 C2 C1 120.8(2) . .
C4 C3 C2 120.5(2) . .
C4 C3 H3 119.8 . .
C2 C3 H3 119.8 . .
C3 C4 C5 119.6(2) . .
C3 C4 H4 120.2 . .
C5 C4 H4 120.2 . .
C4 C5 C6 120.8(2) . .
C4 C5 Cl1 119.5(2) . .
C6 C5 Cl1 119.7(2) . .
C7 C6 C5 119.5(2) . .
C7 C6 H6 120.3 . .
C5 C6 H6 120.3 . .
C6 C7 C2 120.7(2) . .
C6 C7 H7 119.7 . .
C2 C7 H7 119.7 . .
O3 C8 O1 122.0(2) 2_666 .
O3 C8 C9 118.5(2) 2_666 .
O1 C8 C9 119.4(2) . .
C10 C9 C14 119.4(2) . .
C10 C9 C8 120.2(2) . .
C14 C9 C8 120.3(2) . .
C11 C10 C9 120.3(3) . .
C11 C10 H10 119.9 . .
C9 C10 H10 119.9 . .
C12 C11 C10 119.4(3) . .
C12 C11 H11 120.3 . .
C10 C11 H11 120.3 . .
C11 C12 C13 121.3(3) . .
C11 C12 Cl2 119.4(2) . .
C13 C12 Cl2 119.2(2) . .
C14 C13 C12 119.2(2) . .
C14 C13 H13 120.4 . .
C12 C13 H13 120.4 . .
C13 C14 C9 120.3(3) . .
C13 C14 H14 119.8 . .
C9 C14 H14 119.8 . .
O3 Mo1 Mo1 91.87(5) . 2_666
O3 Mo1 O2 91.98(6) . .
Mo1 Mo1 O2 92.79(5) 2_666 .
O3 Mo1 O4 87.77(6) . .
Mo1 Mo1 O4 90.49(4) 2_666 .
O2 Mo1 O4 176.72(6) . .
O3 Mo1 O1 176.74(6) . .
Mo1 Mo1 O1 91.39(4) 2_666 .
O2 Mo1 O1 87.92(6) . .
O4 Mo1 O1 92.14(6) . .
C8 O1 Mo1 116.93(15) . .
C1 O2 Mo1 116.34(15) . .
C8 O3 Mo1 117.79(15) 2_666 .
C1 O4 Mo1 118.35(15) 2_666 .

loop_
_geom_bond_atom_site_label_1
_geom_bond_atom_site_label_2
_geom_bond_distance
_geom_bond_site_symmetry_2
C1A O5 1.423(3) .
C1A C2A 1.527(4) .
C1A H1A1 0.99 .
C1A H1A2 0.99 .
C2A C3A 1.529(4) .
C2A H2A1 0.99 .
C2A H2A2 0.99 .
C3A C4A 1.516(4) .
C3A H3A1 0.99 .
C3A H3A2 0.99 .
C4A O5 1.429(3) .
C4A H4A1 0.99 .
C4A H4A2 0.99 .
C1 O4 1.274(3) 2_666
C1 O2 1.276(3) .
C1 C2 1.484(3) .
C2 C7 1.394(4) .
C2 C3 1.395(3) .
C3 C4 1.373(4) .
C3 H3 0.95 .
C4 C5 1.385(4) .
C4 H4 0.95 .
C5 C6 1.385(4) .
C5 Cl1 1.747(3) .
C6 C7 1.371(4) .
C6 H6 0.95 .
C7 H7 0.95 .
C8 O3 1.270(3) 2_666
C8 O1 1.278(3) .
C8 C9 1.485(3) .
C9 C10 1.395(4) .
C9 C14 1.397(4) .
C10 C11 1.380(4) .
C10 H10 0.95 .
C11 C12 1.383(4) .
C11 H11 0.95 .
C12 C13 1.384(4) .
C12 Cl2 1.739(3) .
C13 C14 1.380(4) .
C13 H13 0.95 .
C14 H14 0.95 .
Mo1 O3 2.1018(17) .
Mo1 Mo1 2.1085(4) 2_666
Mo1 O2 2.1143(17) .
Mo1 O4 2.1185(16) .
Mo1 O1 2.1234(17) .
O3 C8 1.270(3) 2_666
O4 C1 1.274(3) 2_666
